data_4305510
loop_
_publ_author_name
'Mario Latronico'
'Flavia Polini'
'Vito Gallo'
'Piero Mastrorilli'
'Beatrice Calmuschi-Cula'
'Ulli Englert'
'Nazzareno Re'
'Timo Repo'
'Minna R\"ais\"anen'

_publ_contact_author_address
;
      Institut fuer Anorganische Chemie
      RWTH Aachen
     Landoltweg 1
      52074 Aachen
      Germany
;
_publ_contact_author_email ullrich.englert@ac.rwth-aachen.de
_publ_contact_author_fax 0049-241-8092288
_publ_contact_author_name 'Ulli Englert '
_publ_contact_author_phone 0049-241-8090074
_publ_section_title
;
Site Selectivity in the Protonation of a Phosphinito Bridged
PtI-PtI Complex: a Combined NMR and Density-Functional Theory Mechanistic
Study
;
_journal_name_full 'Inorganic Chemistry'
_journal_page_first 9779
_journal_page_last 9796
_journal_paper_doi 10.1021/ic800508t
_journal_volume 47
_journal_year 2008
_chemical_formula_sum 'C51 H98 Br2 Cl6 O P4 Pt2'
_chemical_formula_weight 1613.88
_chemical_name_systematic
; 
 ? 
;
_space_group_IT_number 2
_symmetry_cell_setting triclinic
_symmetry_space_group_name_Hall '-P 1'
_symmetry_space_group_name_H-M 'P -1'
_atom_sites_solution_hydrogens geom
_atom_sites_solution_primary direct
_atom_sites_solution_secondary difmap
_audit_creation_method SHELXL-97
_cell_angle_alpha 104.614(2)
_cell_angle_beta 92.913(2)
_cell_angle_gamma 107.145(2)
_cell_formula_units_Z 2
_cell_length_a 13.8510(18)
_cell_length_b 15.2389(19)
_cell_length_c 16.563(2)
_cell_measurement_reflns_used 8096
_cell_measurement_temperature 110(2)
_cell_measurement_theta_max 26.00
_cell_measurement_theta_min 1.28
_cell_volume 3202.8(7)
_computing_cell_refinement 'Bruker SAINT+ (1999)'
_computing_data_collection 'Bruker SMART (2001)'
_computing_data_reduction 'Bruker SAINT+'
_computing_molecular_graphics 'PLATON (1990)'
_computing_publication_material 'SHELXL-97 (Sheldrick, 1997b)'
_computing_structure_refinement 'SHELXL-97 (Sheldrick, 1997b)'
_computing_structure_solution 'SHELXS-97 (Sheldrick, 1997a)'
_diffrn_ambient_temperature 110(2)
_diffrn_measured_fraction_theta_full 1.000
_diffrn_measured_fraction_theta_max .999
_diffrn_measurement_device_type 'Bruker SMART APEX CCD'
_diffrn_measurement_method '\w scans'
_diffrn_radiation_monochromator graphite
_diffrn_radiation_source 'fine-focus sealed tube'
_diffrn_radiation_type MoK\a
_diffrn_radiation_wavelength 0.71073
_diffrn_reflns_av_R_equivalents 0.1162
_diffrn_reflns_av_sigmaI/netI 0.0746
_diffrn_reflns_limit_h_max 17
_diffrn_reflns_limit_h_min -17
_diffrn_reflns_limit_k_max 18
_diffrn_reflns_limit_k_min -18
_diffrn_reflns_limit_l_max 20
_diffrn_reflns_limit_l_min -20
_diffrn_reflns_number 55997
_diffrn_reflns_theta_full 25.00
_diffrn_reflns_theta_max 26.00
_diffrn_reflns_theta_min 1.28
_diffrn_standards_decay_% 'no decay'
_exptl_absorpt_coefficient_mu 5.994
_exptl_absorpt_correction_T_max 0.19723
_exptl_absorpt_correction_T_min 0.05316
_exptl_absorpt_correction_type multi-scan
_exptl_absorpt_process_details 'PLATON (1990)'
_exptl_crystal_colour colorless
_exptl_crystal_density_diffrn 1.673
_exptl_crystal_density_method 'not measured'
_exptl_crystal_description rod
_exptl_crystal_F_000 1600
_exptl_crystal_size_max 0.40
_exptl_crystal_size_mid 0.33
_exptl_crystal_size_min 0.14
_refine_diff_density_max 2.612
_refine_diff_density_min -2.245
_refine_diff_density_rms .186
_refine_ls_extinction_method none
_refine_ls_goodness_of_fit_ref 1.027
_refine_ls_hydrogen_treatment constr
_refine_ls_matrix_type full
_refine_ls_number_parameters 606
_refine_ls_number_reflns 12574
_refine_ls_number_restraints 200
_refine_ls_restrained_S_all 1.024
_refine_ls_R_factor_all 0.0621
_refine_ls_R_factor_gt 0.0443
_refine_ls_shift/su_max 0.001
_refine_ls_shift/su_mean 0.000
_refine_ls_structure_factor_coef Fsqd
_refine_ls_weighting_details 'calc w=1/[\s^2^(Fo^2^)+(0.0402P)^2^+12.6979P] where P=(Fo^2^+2Fc^2^)/3'
_refine_ls_weighting_scheme calc
_refine_ls_wR_factor_gt 0.1083
_refine_ls_wR_factor_ref 0.1145
_reflns_number_gt 9583
_reflns_number_total 12574
_reflns_threshold_expression >2sigma(I)
_cod_data_source_file ic800508t_si_002_1.cif
_cod_data_source_block 3
_cod_original_cell_volume 3202.9(7)
_cod_database_code 4305510

loop_
_symmetry_equiv_pos_as_xyz
'x, y, z'
'-x, -y, -z'

loop_
_atom_site_label
_atom_site_type_symbol
_atom_site_fract_x
_atom_site_fract_y
_atom_site_fract_z
_atom_site_U_iso_or_equiv
_atom_site_adp_type
_atom_site_occupancy
_atom_site_symmetry_multiplicity
_atom_site_calc_flag
_atom_site_refinement_flags
_atom_site_disorder_assembly
_atom_site_disorder_group
Pt1 Pt 0.901828(18) 0.104387(18) 0.199797(15) 0.02108(8) Uani 1 1 d U . .
H H 0.8117 0.0216 0.2315 0.027 Uiso 1 1 d R . .
Pt2 Pt 0.764210(19) 0.062604(19) 0.316481(15) 0.02395(8) Uani 1 1 d U . .
P3 P 0.69637(15) 0.08956(15) 0.43918(12) 0.0351(5) Uani 1 1 d U . .
H3 H 0.6260 0.0070 0.4326 0.046 Uiso 1 1 calc R . .
P2 P 0.87321(13) 0.20693(12) 0.30971(10) 0.0225(4) Uani 1 1 d U . .
Br1 Br 0.91103(6) -0.04119(5) 0.09429(4) 0.03453(18) Uani 1 1 d U . .
P4 P 0.66729(12) -0.09562(13) 0.27346(11) 0.0236(4) Uani 1 1 d U . .
P1 P 1.02729(12) 0.20113(12) 0.15132(10) 0.0218(4) Uani 1 1 d U . .
H1 H 1.0546 0.2857 0.2075 0.028 Uiso 1 1 calc R . .
O1 O 0.6149(3) -0.1344(4) 0.3470(3) 0.0328(11) Uani 1 1 d U . .
H1A H 0.5702 -0.2006 0.3234 0.043 Uiso 1 1 calc R . .
C7 C 1.1419(5) 0.1668(5) 0.1411(4) 0.0266(14) Uani 1 1 d U . .
H7 H 1.1234 0.1066 0.0962 0.035 Uiso 1 1 calc R . .
C37 C 0.7350(5) -0.1769(5) 0.2270(4) 0.0250(13) Uani 1 1 d U . .
H37 H 0.7636 -0.1564 0.1794 0.033 Uiso 1 1 calc R . .
C40 C 0.8176(6) -0.3371(5) 0.2130(5) 0.0398(18) Uani 1 1 d U . .
H40A H 0.8572 -0.3758 0.1833 0.052 Uiso 1 1 calc R . .
H40B H 0.7928 -0.3628 0.2594 0.052 Uiso 1 1 calc R . .
C42 C 0.6674(5) -0.2792(5) 0.1926(5) 0.0329(16) Uani 1 1 d U . .
H42A H 0.6132 -0.2828 0.1503 0.043 Uiso 1 1 calc R . .
H42B H 0.6353 -0.3016 0.2382 0.043 Uiso 1 1 calc R . .
C19 C 0.9882(5) 0.2754(5) 0.3851(4) 0.0274(14) Uani 1 1 d U . .
H19 H 1.0370 0.3113 0.3549 0.036 Uiso 1 1 calc R . .
C39 C 0.8860(6) -0.2332(6) 0.2483(5) 0.0395(18) Uani 1 1 d U . .
H39A H 0.9410 -0.2298 0.2898 0.051 Uiso 1 1 calc R . .
H39B H 0.9170 -0.2101 0.2026 0.051 Uiso 1 1 calc R . .
C8 C 1.2278(5) 0.2380(5) 0.1147(4) 0.0308(16) Uani 1 1 d U . .
H8A H 1.2474 0.3003 0.1572 0.040 Uiso 1 1 calc R . .
H8B H 1.2044 0.2462 0.0611 0.040 Uiso 1 1 calc R . .
C41 C 0.7277(6) -0.3434(5) 0.1530(5) 0.0370(17) Uani 1 1 d U . .
H41A H 0.7527 -0.3256 0.1032 0.048 Uiso 1 1 calc R . .
H41B H 0.6824 -0.4098 0.1343 0.048 Uiso 1 1 calc R . .
C13 C 0.8138(5) 0.2917(5) 0.2848(4) 0.0265(14) Uani 1 1 d U . .
H13 H 0.7956 0.3262 0.3371 0.034 Uiso 1 1 calc R . .
C30 C 0.6862(7) 0.2773(6) 0.4767(6) 0.053(2) Uani 1 1 d U . .
H30A H 0.7177 0.2815 0.4256 0.069 Uiso 1 1 calc R . .
H30B H 0.7415 0.2976 0.5235 0.069 Uiso 1 1 calc R . .
C26 C 0.5263(7) 0.1419(8) 0.4179(7) 0.083(3) Uani 1 1 d U . .
H26A H 0.4887 0.0798 0.4255 0.108 Uiso 1 1 calc R . .
H26B H 0.5333 0.1326 0.3581 0.108 Uiso 1 1 calc R . .
C38 C 0.8262(5) -0.1696(5) 0.2896(4) 0.0323(16) Uani 1 1 d U . .
H38A H 0.8711 -0.1031 0.3089 0.042 Uiso 1 1 calc R . .
H38B H 0.8008 -0.1886 0.3388 0.042 Uiso 1 1 calc R . .
C5 C 1.0109(7) 0.3407(6) -0.0337(5) 0.051(2) Uani 1 1 d U . .
H5A H 1.0249 0.4089 -0.0289 0.066 Uiso 1 1 calc R . .
H5B H 1.0585 0.3181 -0.0686 0.066 Uiso 1 1 calc R . .
C11 C 1.2702(5) 0.1111(6) 0.2105(5) 0.043(2) Uani 1 1 d U . .
H11A H 1.2942 0.1026 0.2638 0.056 Uiso 1 1 calc R . .
H11B H 1.2503 0.0489 0.1679 0.056 Uiso 1 1 calc R . .
C9 C 1.3214(5) 0.2014(6) 0.1052(5) 0.0389(18) Uani 1 1 d U . .
H9A H 1.3035 0.1427 0.0584 0.051 Uiso 1 1 calc R . .
H9B H 1.3777 0.2495 0.0917 0.051 Uiso 1 1 calc R . .
C12 C 1.1778(5) 0.1461(6) 0.2212(4) 0.0340(17) Uani 1 1 d U . .
H12A H 1.1957 0.2045 0.2683 0.044 Uiso 1 1 calc R . .
H12B H 1.1221 0.0974 0.2347 0.044 Uiso 1 1 calc R . .
C1 C 0.9960(5) 0.2212(5) 0.0494(4) 0.0250(14) Uani 1 1 d U . .
H1B H 1.0381 0.1940 0.0112 0.032 Uiso 1 1 calc R . .
C43 C 0.5634(5) -0.1149(5) 0.1937(4) 0.0246(14) Uani 1 1 d U . .
H43 H 0.5201 -0.1833 0.1815 0.032 Uiso 1 1 calc R . .
C18 C 0.8823(5) 0.3641(5) 0.2486(5) 0.0340(16) Uani 1 1 d U . .
H18A H 0.9429 0.4018 0.2898 0.044 Uiso 1 1 calc R . .
H18B H 0.9050 0.3304 0.1983 0.044 Uiso 1 1 calc R . .
C44 C 0.4963(5) -0.0540(5) 0.2265(5) 0.0340(16) Uani 1 1 d U . .
H44A H 0.5354 0.0139 0.2383 0.044 Uiso 1 1 calc R . .
H44B H 0.4738 -0.0657 0.2791 0.044 Uiso 1 1 calc R . .
C2 C 0.8861(5) 0.1696(6) 0.0083(5) 0.0389(18) Uani 1 1 d U . .
H2A H 0.8686 0.1014 0.0046 0.051 Uiso 1 1 calc R . .
H2B H 0.8402 0.1958 0.0427 0.051 Uiso 1 1 calc R . .
C6 C 1.0273(6) 0.3275(5) 0.0534(4) 0.0383(17) Uani 1 1 d U . .
H6A H 0.9870 0.3586 0.0907 0.050 Uiso 1 1 calc R . .
H6B H 1.0994 0.3582 0.0770 0.050 Uiso 1 1 calc R . .
C34 C 0.8677(7) 0.0357(7) 0.6597(5) 0.050(2) Uani 1 1 d U . .
H34A H 0.8187 -0.0275 0.6539 0.065 Uiso 1 1 calc R . .
H34B H 0.9214 0.0487 0.7060 0.065 Uiso 1 1 calc R . .
C32 C 0.8362(5) 0.0258(6) 0.5074(4) 0.0350(17) Uani 1 1 d U . .
H32A H 0.7841 -0.0371 0.4955 0.045 Uiso 1 1 calc R . .
H32B H 0.8684 0.0289 0.4564 0.045 Uiso 1 1 calc R . .
C33 C 0.9152(6) 0.0355(6) 0.5773(5) 0.0422(19) Uani 1 1 d U . .
H33A H 0.9714 0.0952 0.5856 0.055 Uiso 1 1 calc R . .
H33B H 0.9429 -0.0179 0.5623 0.055 Uiso 1 1 calc R . .
C17 C 0.8321(6) 0.4305(6) 0.2253(5) 0.046(2) Uani 1 1 d U . .
H17A H 0.8788 0.4724 0.1982 0.060 Uiso 1 1 calc R . .
H17B H 0.8182 0.4708 0.2767 0.060 Uiso 1 1 calc R . .
C14 C 0.7149(5) 0.2357(5) 0.2234(5) 0.0360(17) Uani 1 1 d U . .
H14A H 0.7309 0.1984 0.1714 0.047 Uiso 1 1 calc R . .
H14B H 0.6687 0.1912 0.2487 0.047 Uiso 1 1 calc R . .
C10 C 1.3554(5) 0.1814(6) 0.1840(5) 0.0399(18) Uani 1 1 d U . .
H10A H 1.3800 0.2414 0.2293 0.052 Uiso 1 1 calc R . .
H10B H 1.4122 0.1557 0.1747 0.052 Uiso 1 1 calc R . .
C36 C 0.7400(6) 0.1049(7) 0.6100(4) 0.045(2) Uani 1 1 d U . .
H36A H 0.7161 0.1606 0.6263 0.058 Uiso 1 1 calc R . .
H36B H 0.6809 0.0474 0.6011 0.058 Uiso 1 1 calc R . .
C15 C 0.6629(6) 0.3043(7) 0.2029(6) 0.048(2) Uani 1 1 d U . .
H15A H 0.6012 0.2676 0.1626 0.063 Uiso 1 1 calc R . .
H15B H 0.6423 0.3379 0.2543 0.063 Uiso 1 1 calc R . .
C31 C 0.7846(6) 0.1035(6) 0.5282(4) 0.0335(16) Uani 1 1 d U . .
H31 H 0.8380 0.1652 0.5372 0.043 Uiso 1 1 calc R . .
C24 C 1.0370(5) 0.2084(6) 0.4130(4) 0.0338(16) Uani 1 1 d U . .
H24A H 1.0496 0.1646 0.3633 0.044 Uiso 1 1 calc R . .
H24B H 0.9900 0.1702 0.4427 0.044 Uiso 1 1 calc R . .
C3 C 0.8725(6) 0.1818(7) -0.0793(5) 0.049(2) Uani 1 1 d U . .
H3A H 0.9146 0.1513 -0.1149 0.064 Uiso 1 1 calc R . .
H3B H 0.8011 0.1503 -0.1045 0.064 Uiso 1 1 calc R . .
C16 C 0.7324(6) 0.3770(6) 0.1661(5) 0.045(2) Uani 1 1 d U . .
H16A H 0.6984 0.4225 0.1574 0.059 Uiso 1 1 calc R . .
H16B H 0.7469 0.3443 0.1113 0.059 Uiso 1 1 calc R . .
C45 C 0.4034(6) -0.0793(6) 0.1607(5) 0.045(2) Uani 1 1 d U . .
H45A H 0.3622 -0.1463 0.1517 0.058 Uiso 1 1 calc R . .
H45B H 0.3610 -0.0392 0.1814 0.058 Uiso 1 1 calc R . .
C23 C 1.1377(6) 0.2646(6) 0.4710(5) 0.047(2) Uani 1 1 d U . .
H23A H 1.1654 0.2202 0.4905 0.061 Uiso 1 1 calc R . .
H23B H 1.1871 0.2976 0.4395 0.061 Uiso 1 1 calc R . .
C25 C 0.6275(6) 0.1765(6) 0.4666(5) 0.0450(19) Uani 1 1 d U . .
H25 H 0.6130 0.1757 0.5238 0.059 Uiso 1 1 calc R . .
C28 C 0.5262(10) 0.3078(10) 0.4422(8) 0.101(4) Uani 1 1 d U . .
H28A H 0.5352 0.3071 0.3837 0.132 Uiso 1 1 calc R . .
H28B H 0.4876 0.3516 0.4625 0.132 Uiso 1 1 calc R . .
C29 C 0.6270(7) 0.3453(7) 0.4930(6) 0.064(2) Uani 1 1 d U . .
H29A H 0.6185 0.3610 0.5527 0.083 Uiso 1 1 calc R . .
H29B H 0.6659 0.4046 0.4810 0.083 Uiso 1 1 calc R . .
C27 C 0.4654(7) 0.2103(8) 0.4436(7) 0.081(3) Uani 1 1 d U . .
H27A H 0.4019 0.1883 0.4046 0.105 Uiso 1 1 calc R . .
H27B H 0.4477 0.2116 0.5003 0.105 Uiso 1 1 calc R . .
C35 C 0.8153(7) 0.1091(7) 0.6801(5) 0.056(2) Uani 1 1 d U . .
H35A H 0.8669 0.1726 0.6964 0.072 Uiso 1 1 calc R . .
H35B H 0.7797 0.1017 0.7288 0.072 Uiso 1 1 calc R . .
C46 C 0.4359(6) -0.0643(7) 0.0784(5) 0.054(2) Uani 1 1 d U . .
H46A H 0.3754 -0.0830 0.0367 0.071 Uiso 1 1 calc R . .
H46B H 0.4724 0.0036 0.0863 0.071 Uiso 1 1 calc R . .
C48 C 0.5960(5) -0.0996(6) 0.1100(4) 0.0339(17) Uani 1 1 d U . .
H48A H 0.6384 -0.0330 0.1190 0.044 Uiso 1 1 calc R . .
H48B H 0.6369 -0.1408 0.0882 0.044 Uiso 1 1 calc R . .
C20 C 0.9732(6) 0.3493(5) 0.4620(4) 0.0327(16) Uani 1 1 d U . .
H20A H 0.9239 0.3165 0.4938 0.042 Uiso 1 1 calc R . .
H20B H 0.9460 0.3943 0.4430 0.042 Uiso 1 1 calc R . .
C21 C 1.0758(6) 0.4045(6) 0.5194(5) 0.046(2) Uani 1 1 d U . .
H21A H 1.1230 0.4414 0.4889 0.060 Uiso 1 1 calc R . .
H21B H 1.0648 0.4495 0.5691 0.060 Uiso 1 1 calc R . .
C22 C 1.1221(6) 0.3378(7) 0.5468(5) 0.053(2) Uani 1 1 d U . .
H22A H 1.0774 0.3045 0.5811 0.069 Uiso 1 1 calc R . .
H22B H 1.1879 0.3747 0.5817 0.069 Uiso 1 1 calc R . .
C47 C 0.5037(6) -0.1225(7) 0.0466(5) 0.048(2) Uani 1 1 d U . .
H47A H 0.5260 -0.1099 -0.0058 0.063 Uiso 1 1 calc R . .
H47B H 0.4650 -0.1907 0.0339 0.063 Uiso 1 1 calc R . .
C4 C 0.9026(7) 0.2860(7) -0.0756(5) 0.056(2) Uani 1 1 d U . .
H4A H 0.8559 0.3146 -0.0445 0.073 Uiso 1 1 calc R . .
H4B H 0.8957 0.2920 -0.1330 0.073 Uiso 1 1 calc R . .
Br2 Br 0.40244(6) 0.71152(6) 0.28713(5) 0.0421(2) Uani 1 1 d . . .
Cl7 Cl 0.0783(2) 0.6221(2) 0.3077(2) 0.0882(9) Uani 1 1 d U . .
Cl8 Cl 0.1841(2) 0.4849(2) 0.3087(3) 0.1071(12) Uani 1 1 d U . .
Cl5 Cl 1.4941(3) 0.4576(3) 0.2223(3) 0.1221(13) Uani 1 1 d U . .
Cl6A Cl 1.6012(3) 0.5582(4) 0.3803(3) 0.1066(19) Uani 0.721(6) 1 d PU A 1
C50A C 1.4747(9) 0.5085(9) 0.3210(7) 0.086(3) Uani 0.721(6) 1 d PU A 1
H50A H 1.4302 0.4607 0.3442 0.111 Uiso 0.721(6) 1 calc PR A 1
H50B H 1.4439 0.5588 0.3212 0.111 Uiso 0.721(6) 1 calc PR A 1
Cl6B Cl 1.3836(9) 0.4214(7) 0.3678(7) 0.078(3) Uani 0.279(6) 1 d PU A 2
C50B C 1.4747(9) 0.5085(9) 0.3210(7) 0.086(3) Uani 0.279(6) 1 d PU A 2
H50C H 1.4476 0.5608 0.3196 0.111 Uiso 0.279(6) 1 calc PR A 2
H50D H 1.5403 0.5362 0.3575 0.111 Uiso 0.279(6) 1 calc PR A 2
C51 C 0.1497(7) 0.5580(8) 0.2529(6) 0.073(3) Uani 1 1 d U . .
H51A H 0.2116 0.6025 0.2421 0.095 Uiso 1 1 calc R . .
H51B H 0.1104 0.5179 0.1984 0.095 Uiso 1 1 calc R . .
Cl3 Cl 0.4575(2) 0.6081(2) -0.00033(17) 0.0733(7) Uani 1 1 d U . .
Cl4 Cl 0.2582(2) 0.5316(3) 0.0438(2) 0.0971(11) Uani 1 1 d U . .
C49 C 0.3866(8) 0.5560(9) 0.0727(6) 0.081(3) Uani 1 1 d U . .
H49A H 0.4006 0.4968 0.0735 0.106 Uiso 1 1 calc R . .
H49B H 0.4075 0.6003 0.1295 0.106 Uiso 1 1 calc R . .

loop_
_atom_site_aniso_label
_atom_site_aniso_U_11
_atom_site_aniso_U_22
_atom_site_aniso_U_33
_atom_site_aniso_U_23
_atom_site_aniso_U_13
_atom_site_aniso_U_12
Pt1 0.02436(14) 0.01910(15) 0.01972(13) 0.00401(10) 0.00448(10) 0.00779(11)
Pt2 0.02929(15) 0.02314(16) 0.02138(14) 0.00720(11) 0.00632(10) 0.00996(12)
P3 0.0402(11) 0.0396(12) 0.0323(10) 0.0106(9) 0.0118(8) 0.0212(10)
P2 0.0280(9) 0.0204(9) 0.0195(8) 0.0036(7) 0.0041(7) 0.0099(7)
Br1 0.0439(4) 0.0238(4) 0.0321(4) 0.0007(3) 0.0165(3) 0.0092(3)
P4 0.0234(8) 0.0251(10) 0.0248(9) 0.0105(7) 0.0053(7) 0.0082(7)
P1 0.0234(8) 0.0201(9) 0.0216(8) 0.0042(7) 0.0041(7) 0.0078(7)
O1 0.037(3) 0.034(3) 0.025(2) 0.013(2) 0.006(2) 0.005(2)
C7 0.025(3) 0.028(4) 0.026(3) 0.004(3) 0.007(3) 0.011(3)
C37 0.027(3) 0.022(3) 0.026(3) 0.007(3) 0.004(3) 0.006(3)
C40 0.053(5) 0.034(4) 0.043(4) 0.015(4) 0.008(4) 0.026(4)
C42 0.027(3) 0.027(4) 0.042(4) 0.009(3) 0.001(3) 0.005(3)
C19 0.034(3) 0.020(4) 0.026(3) 0.005(3) 0.002(3) 0.006(3)
C39 0.036(4) 0.040(5) 0.046(5) 0.014(4) 0.000(3) 0.017(3)
C8 0.024(3) 0.037(4) 0.031(4) 0.009(3) 0.009(3) 0.008(3)
C41 0.041(4) 0.023(4) 0.044(4) 0.006(3) 0.006(3) 0.010(3)
C13 0.036(4) 0.027(4) 0.023(3) 0.004(3) 0.008(3) 0.020(3)
C30 0.060(5) 0.043(4) 0.059(5) 0.011(4) 0.019(4) 0.023(4)
C26 0.055(5) 0.082(6) 0.102(7) -0.006(5) -0.005(5) 0.035(4)
C38 0.024(3) 0.035(4) 0.037(4) 0.009(3) -0.002(3) 0.010(3)
C5 0.073(5) 0.045(5) 0.041(5) 0.022(4) 0.011(4) 0.021(4)
C11 0.030(4) 0.059(6) 0.054(5) 0.031(4) 0.007(3) 0.021(4)
C9 0.028(4) 0.050(5) 0.044(4) 0.016(4) 0.018(3) 0.015(4)
C12 0.027(3) 0.052(5) 0.028(4) 0.016(3) 0.004(3) 0.016(3)
C1 0.028(3) 0.031(4) 0.017(3) 0.006(3) 0.005(2) 0.012(3)
C43 0.026(3) 0.024(4) 0.029(3) 0.011(3) 0.006(3) 0.011(3)
C18 0.031(4) 0.030(4) 0.043(4) 0.014(3) 0.002(3) 0.008(3)
C44 0.029(4) 0.032(4) 0.047(4) 0.010(3) 0.007(3) 0.017(3)
C2 0.028(4) 0.049(5) 0.038(4) 0.019(4) -0.001(3) 0.006(3)
C6 0.053(5) 0.035(4) 0.029(4) 0.012(3) 0.012(3) 0.012(4)
C34 0.055(5) 0.058(6) 0.041(4) 0.029(4) 0.005(4) 0.009(4)
C32 0.038(4) 0.041(5) 0.031(4) 0.012(3) 0.009(3) 0.018(4)
C33 0.050(5) 0.045(5) 0.038(4) 0.016(4) 0.005(3) 0.020(4)
C17 0.051(5) 0.035(5) 0.058(5) 0.019(4) 0.002(4) 0.018(4)
C14 0.031(4) 0.038(4) 0.041(4) 0.017(4) -0.001(3) 0.009(3)
C10 0.022(3) 0.053(5) 0.045(4) 0.012(4) 0.005(3) 0.014(3)
C36 0.039(4) 0.063(6) 0.030(4) 0.007(4) 0.012(3) 0.017(4)
C15 0.036(4) 0.061(6) 0.059(5) 0.026(4) 0.008(4) 0.024(4)
C31 0.041(4) 0.037(4) 0.024(3) 0.009(3) 0.005(3) 0.014(3)
C24 0.039(4) 0.043(5) 0.026(4) 0.009(3) 0.005(3) 0.023(3)
C3 0.039(4) 0.075(6) 0.032(4) 0.022(4) -0.003(3) 0.012(4)
C16 0.054(5) 0.055(5) 0.045(5) 0.028(4) 0.006(4) 0.032(4)
C45 0.032(4) 0.053(6) 0.061(5) 0.023(4) 0.009(3) 0.025(4)
C23 0.038(4) 0.051(5) 0.047(5) 0.009(4) -0.011(3) 0.013(4)
C25 0.038(4) 0.040(4) 0.057(5) 0.003(4) 0.010(4) 0.021(4)
C28 0.105(6) 0.106(6) 0.108(8) 0.024(6) 0.006(6) 0.063(6)
C29 0.077(5) 0.057(5) 0.072(6) 0.020(4) 0.027(4) 0.037(4)
C27 0.050(5) 0.095(6) 0.092(7) -0.004(5) -0.007(5) 0.043(4)
C35 0.066(6) 0.069(7) 0.028(4) 0.013(4) 0.014(4) 0.015(5)
C46 0.049(5) 0.074(7) 0.059(5) 0.037(5) 0.007(4) 0.033(5)
C48 0.031(4) 0.045(5) 0.032(4) 0.018(3) 0.007(3) 0.015(3)
C20 0.049(4) 0.026(4) 0.025(3) 0.004(3) 0.005(3) 0.017(3)
C21 0.060(5) 0.034(5) 0.030(4) -0.003(3) -0.004(4) 0.005(4)
C22 0.046(5) 0.068(6) 0.033(4) 0.003(4) -0.016(4) 0.011(4)
C47 0.046(5) 0.074(7) 0.038(4) 0.031(4) 0.007(3) 0.025(4)
C4 0.070(6) 0.085(6) 0.037(5) 0.032(5) 0.005(4) 0.045(5)
Br2 0.0380(4) 0.0377(5) 0.0479(5) 0.0137(4) 0.0185(4) 0.0045(4)
Cl7 0.0832(19) 0.0659(19) 0.095(2) 0.0031(16) 0.0305(17) 0.0076(15)
Cl8 0.0675(18) 0.063(2) 0.162(3) 0.027(2) -0.004(2) -0.0140(15)
Cl5 0.166(4) 0.108(3) 0.118(3) 0.021(2) 0.037(3) 0.086(3)
Cl6A 0.072(3) 0.143(5) 0.114(4) 0.049(3) 0.008(2) 0.038(3)
C50A 0.113(8) 0.083(9) 0.077(6) 0.027(6) 0.018(6) 0.050(7)
Cl6B 0.109(8) 0.049(6) 0.085(7) 0.015(5) 0.014(6) 0.040(6)
C50B 0.113(8) 0.083(9) 0.077(6) 0.027(6) 0.018(6) 0.050(7)
C51 0.062(6) 0.076(7) 0.055(6) 0.003(5) 0.021(5) -0.006(5)
Cl3 0.0732(17) 0.0729(19) 0.0653(16) 0.0142(14) 0.0029(13) 0.0162(15)
Cl4 0.0778(19) 0.113(3) 0.0764(19) 0.0036(18) 0.0255(16) 0.0126(19)
C49 0.084(6) 0.128(11) 0.038(5) 0.019(6) 0.022(5) 0.045(7)

loop_
_atom_type_symbol
_atom_type_description
_atom_type_scat_dispersion_real
_atom_type_scat_dispersion_imag
_atom_type_scat_source
C C .0033 .0016 'International Tables Vol C Tables 4.2.6.8 and 6.1.1.4'
H H .0000 .0000 'International Tables Vol C Tables 4.2.6.8 and 6.1.1.4'
Cl Cl .1484 .1585 'International Tables Vol C Tables 4.2.6.8 and 6.1.1.4'
P P .1023 .0942 'International Tables Vol C Tables 4.2.6.8 and 6.1.1.4'
Pt Pt -1.7033 8.3905 'International Tables Vol C Tables 4.2.6.8 and 6.1.1.4'
O O .0106 .0060 'International Tables Vol C Tables 4.2.6.8 and 6.1.1.4'
Br Br -.2901 2.4595 'International Tables Vol C Tables 4.2.6.8 and 6.1.1.4'

loop_
_geom_angle_atom_site_label_1
_geom_angle_atom_site_label_2
_geom_angle_atom_site_label_3
_geom_angle
_geom_angle_site_symmetry_1
_geom_angle_site_symmetry_3
_geom_angle_publ_flag
P2 Pt1 P1 101.71(6) . . ?
P2 Pt1 Br1 165.49(5) . . ?
P1 Pt1 Br1 92.09(5) . . ?
P2 Pt1 Pt2 52.52(4) . . ?
P1 Pt1 Pt2 154.07(4) . . ?
Br1 Pt1 Pt2 113.39(2) . . ?
P2 Pt1 H 83.8 . . ?
P1 Pt1 H 173.9 . . ?
Br1 Pt1 H 82.2 . . ?
Pt2 Pt1 H 31.3 . . ?
P3 Pt2 P4 92.94(7) . . ?
P3 Pt2 P2 107.69(7) . . ?
P4 Pt2 P2 159.03(6) . . ?
P3 Pt2 Pt1 156.55(6) . . ?
P4 Pt2 Pt1 110.10(4) . . ?
P2 Pt2 Pt1 49.76(4) . . ?
P3 Pt2 H 168.0 . . ?
P4 Pt2 H 77.6 . . ?
P2 Pt2 H 82.3 . . ?
Pt1 Pt2 H 32.6 . . ?
C31 P3 C25 109.7(4) . . ?
C31 P3 Pt2 112.0(2) . . ?
C25 P3 Pt2 122.5(3) . . ?
C31 P3 H3 103.4 . . ?
C25 P3 H3 103.4 . . ?
Pt2 P3 H3 103.4 . . ?
C19 P2 C13 108.1(3) . . ?
C19 P2 Pt1 112.7(2) . . ?
C13 P2 Pt1 115.6(2) . . ?
C19 P2 Pt2 123.3(2) . . ?
C13 P2 Pt2 116.6(2) . . ?
Pt1 P2 Pt2 77.71(6) . . ?
O1 P4 C43 105.5(3) . . ?
O1 P4 C37 106.1(3) . . ?
C43 P4 C37 105.6(3) . . ?
O1 P4 Pt2 113.7(2) . . ?
C43 P4 Pt2 110.4(2) . . ?
C37 P4 Pt2 114.8(2) . . ?
C7 P1 C1 104.7(3) . . ?
C7 P1 Pt1 115.2(2) . . ?
C1 P1 Pt1 117.4(2) . . ?
C7 P1 H1 106.3 . . ?
C1 P1 H1 106.3 . . ?
Pt1 P1 H1 106.3 . . ?
P4 O1 H1A 109.5 . . ?
C8 C7 C12 111.3(6) . . ?
C8 C7 P1 113.6(5) . . ?
C12 C7 P1 111.4(4) . . ?
C8 C7 H7 106.7 . . ?
C12 C7 H7 106.7 . . ?
P1 C7 H7 106.7 . . ?
C42 C37 C38 110.7(6) . . ?
C42 C37 P4 113.5(5) . . ?
C38 C37 P4 111.4(5) . . ?
C42 C37 H37 106.9 . . ?
C38 C37 H37 106.9 . . ?
P4 C37 H37 106.9 . . ?
C41 C40 C39 110.3(6) . . ?
C41 C40 H40A 109.6 . . ?
C39 C40 H40A 109.6 . . ?
C41 C40 H40B 109.6 . . ?
C39 C40 H40B 109.6 . . ?
H40A C40 H40B 108.1 . . ?
C37 C42 C41 111.2(6) . . ?
C37 C42 H42A 109.4 . . ?
C41 C42 H42A 109.4 . . ?
C37 C42 H42B 109.4 . . ?
C41 C42 H42B 109.4 . . ?
H42A C42 H42B 108.0 . . ?
C24 C19 C20 110.7(6) . . ?
C24 C19 P2 110.5(5) . . ?
C20 C19 P2 115.0(5) . . ?
C24 C19 H19 106.7 . . ?
C20 C19 H19 106.7 . . ?
P2 C19 H19 106.7 . . ?
C38 C39 C40 111.4(6) . . ?
C38 C39 H39A 109.4 . . ?
C40 C39 H39A 109.4 . . ?
C38 C39 H39B 109.4 . . ?
C40 C39 H39B 109.4 . . ?
H39A C39 H39B 108.0 . . ?
C7 C8 C9 109.9(6) . . ?
C7 C8 H8A 109.7 . . ?
C9 C8 H8A 109.7 . . ?
C7 C8 H8B 109.7 . . ?
C9 C8 H8B 109.7 . . ?
H8A C8 H8B 108.2 . . ?
C42 C41 C40 112.8(6) . . ?
C42 C41 H41A 109.0 . . ?
C40 C41 H41A 109.0 . . ?
C42 C41 H41B 109.0 . . ?
C40 C41 H41B 109.0 . . ?
H41A C41 H41B 107.8 . . ?
C18 C13 C14 109.9(6) . . ?
C18 C13 P2 113.6(5) . . ?
C14 C13 P2 109.2(5) . . ?
C18 C13 H13 108.0 . . ?
C14 C13 H13 108.0 . . ?
P2 C13 H13 108.0 . . ?
C25 C30 C29 115.5(8) . . ?
C25 C30 H30A 108.4 . . ?
C29 C30 H30A 108.4 . . ?
C25 C30 H30B 108.4 . . ?
C29 C30 H30B 108.4 . . ?
H30A C30 H30B 107.5 . . ?
C25 C26 C27 112.7(9) . . ?
C25 C26 H26A 109.1 . . ?
C27 C26 H26A 109.1 . . ?
C25 C26 H26B 109.1 . . ?
C27 C26 H26B 109.1 . . ?
H26A C26 H26B 107.8 . . ?
C39 C38 C37 110.9(6) . . ?
C39 C38 H38A 109.5 . . ?
C37 C38 H38A 109.5 . . ?
C39 C38 H38B 109.5 . . ?
C37 C38 H38B 109.5 . . ?
H38A C38 H38B 108.0 . . ?
C4 C5 C6 110.9(7) . . ?
C4 C5 H5A 109.5 . . ?
C6 C5 H5A 109.5 . . ?
C4 C5 H5B 109.5 . . ?
C6 C5 H5B 109.5 . . ?
H5A C5 H5B 108.0 . . ?
C10 C11 C12 111.0(7) . . ?
C10 C11 H11A 109.4 . . ?
C12 C11 H11A 109.4 . . ?
C10 C11 H11B 109.4 . . ?
C12 C11 H11B 109.4 . . ?
H11A C11 H11B 108.0 . . ?
C10 C9 C8 111.6(6) . . ?
C10 C9 H9A 109.3 . . ?
C8 C9 H9A 109.3 . . ?
C10 C9 H9B 109.3 . . ?
C8 C9 H9B 109.3 . . ?
H9A C9 H9B 108.0 . . ?
C11 C12 C7 111.3(6) . . ?
C11 C12 H12A 109.4 . . ?
C7 C12 H12A 109.4 . . ?
C11 C12 H12B 109.4 . . ?
C7 C12 H12B 109.4 . . ?
H12A C12 H12B 108.0 . . ?
C2 C1 C6 111.1(6) . . ?
C2 C1 P1 114.8(5) . . ?
C6 C1 P1 112.7(5) . . ?
C2 C1 H1B 105.8 . . ?
C6 C1 H1B 105.8 . . ?
P1 C1 H1B 105.8 . . ?
C44 C43 C48 110.1(6) . . ?
C44 C43 P4 111.0(5) . . ?
C48 C43 P4 114.7(4) . . ?
C44 C43 H43 106.9 . . ?
C48 C43 H43 106.9 . . ?
P4 C43 H43 106.9 . . ?
C17 C18 C13 113.2(6) . . ?
C17 C18 H18A 108.9 . . ?
C13 C18 H18A 108.9 . . ?
C17 C18 H18B 108.9 . . ?
C13 C18 H18B 108.9 . . ?
H18A C18 H18B 107.7 . . ?
C43 C44 C45 109.6(6) . . ?
C43 C44 H44A 109.7 . . ?
C45 C44 H44A 109.7 . . ?
C43 C44 H44B 109.7 . . ?
C45 C44 H44B 109.7 . . ?
H44A C44 H44B 108.2 . . ?
C3 C2 C1 110.1(6) . . ?
C3 C2 H2A 109.6 . . ?
C1 C2 H2A 109.6 . . ?
C3 C2 H2B 109.6 . . ?
C1 C2 H2B 109.6 . . ?
H2A C2 H2B 108.2 . . ?
C5 C6 C1 110.9(6) . . ?
C5 C6 H6A 109.5 . . ?
C1 C6 H6A 109.5 . . ?
C5 C6 H6B 109.5 . . ?
C1 C6 H6B 109.5 . . ?
H6A C6 H6B 108.0 . . ?
C35 C34 C33 111.4(7) . . ?
C35 C34 H34A 109.3 . . ?
C33 C34 H34A 109.3 . . ?
C35 C34 H34B 109.3 . . ?
C33 C34 H34B 109.3 . . ?
H34A C34 H34B 108.0 . . ?
C33 C32 C31 112.9(6) . . ?
C33 C32 H32A 109.0 . . ?
C31 C32 H32A 109.0 . . ?
C33 C32 H32B 109.0 . . ?
C31 C32 H32B 109.0 . . ?
H32A C32 H32B 107.8 . . ?
C32 C33 C34 110.2(6) . . ?
C32 C33 H33A 109.6 . . ?
C34 C33 H33A 109.6 . . ?
C32 C33 H33B 109.6 . . ?
C34 C33 H33B 109.6 . . ?
H33A C33 H33B 108.1 . . ?
C18 C17 C16 112.4(7) . . ?
C18 C17 H17A 109.1 . . ?
C16 C17 H17A 109.1 . . ?
C18 C17 H17B 109.1 . . ?
C16 C17 H17B 109.1 . . ?
H17A C17 H17B 107.9 . . ?
C15 C14 C13 110.3(6) . . ?
C15 C14 H14A 109.6 . . ?
C13 C14 H14A 109.6 . . ?
C15 C14 H14B 109.6 . . ?
C13 C14 H14B 109.6 . . ?
H14A C14 H14B 108.1 . . ?
C9 C10 C11 111.9(6) . . ?
C9 C10 H10A 109.2 . . ?
C11 C10 H10A 109.2 . . ?
C9 C10 H10B 109.2 . . ?
C11 C10 H10B 109.2 . . ?
H10A C10 H10B 107.9 . . ?
C35 C36 C31 112.6(6) . . ?
C35 C36 H36A 109.1 . . ?
C31 C36 H36A 109.1 . . ?
C35 C36 H36B 109.1 . . ?
C31 C36 H36B 109.1 . . ?
H36A C36 H36B 107.8 . . ?
C16 C15 C14 111.8(6) . . ?
C16 C15 H15A 109.3 . . ?
C14 C15 H15A 109.3 . . ?
C16 C15 H15B 109.3 . . ?
C14 C15 H15B 109.3 . . ?
H15A C15 H15B 107.9 . . ?
C36 C31 C32 110.3(6) . . ?
C36 C31 P3 115.3(5) . . ?
C32 C31 P3 109.6(5) . . ?
C36 C31 H31 107.1 . . ?
C32 C31 H31 107.1 . . ?
P3 C31 H31 107.1 . . ?
C19 C24 C23 111.1(6) . . ?
C19 C24 H24A 109.4 . . ?
C23 C24 H24A 109.4 . . ?
C19 C24 H24B 109.4 . . ?
C23 C24 H24B 109.4 . . ?
H24A C24 H24B 108.0 . . ?
C4 C3 C2 110.6(7) . . ?
C4 C3 H3A 109.5 . . ?
C2 C3 H3A 109.5 . . ?
C4 C3 H3B 109.5 . . ?
C2 C3 H3B 109.5 . . ?
H3A C3 H3B 108.1 . . ?
C15 C16 C17 110.1(6) . . ?
C15 C16 H16A 109.6 . . ?
C17 C16 H16A 109.6 . . ?
C15 C16 H16B 109.6 . . ?
C17 C16 H16B 109.6 . . ?
H16A C16 H16B 108.1 . . ?
C46 C45 C44 110.9(6) . . ?
C46 C45 H45A 109.5 . . ?
C44 C45 H45A 109.5 . . ?
C46 C45 H45B 109.5 . . ?
C44 C45 H45B 109.5 . . ?
H45A C45 H45B 108.1 . . ?
C22 C23 C24 111.0(6) . . ?
C22 C23 H23A 109.4 . . ?
C24 C23 H23A 109.4 . . ?
C22 C23 H23B 109.4 . . ?
C24 C23 H23B 109.4 . . ?
H23A C23 H23B 108.0 . . ?
C26 C25 C30 116.1(8) . . ?
C26 C25 P3 111.9(6) . . ?
C30 C25 P3 116.5(6) . . ?
C26 C25 H25 103.3 . . ?
C30 C25 H25 103.3 . . ?
P3 C25 H25 103.3 . . ?
C29 C28 C27 114.7(10) . . ?
C29 C28 H28A 108.6 . . ?
C27 C28 H28A 108.6 . . ?
C29 C28 H28B 108.6 . . ?
C27 C28 H28B 108.6 . . ?
H28A C28 H28B 107.6 . . ?
C28 C29 C30 113.2(9) . . ?
C28 C29 H29A 108.9 . . ?
C30 C29 H29A 108.9 . . ?
C28 C29 H29B 108.9 . . ?
C30 C29 H29B 108.9 . . ?
H29A C29 H29B 107.8 . . ?
C28 C27 C26 109.9(10) . . ?
C28 C27 H27A 109.7 . . ?
C26 C27 H27A 109.7 . . ?
C28 C27 H27B 109.7 . . ?
C26 C27 H27B 109.7 . . ?
H27A C27 H27B 108.2 . . ?
C34 C35 C36 114.8(7) . . ?
C34 C35 H35A 108.6 . . ?
C36 C35 H35A 108.6 . . ?
C34 C35 H35B 108.6 . . ?
C36 C35 H35B 108.6 . . ?
H35A C35 H35B 107.5 . . ?
C47 C46 C45 110.6(7) . . ?
C47 C46 H46A 109.5 . . ?
C45 C46 H46A 109.5 . . ?
C47 C46 H46B 109.5 . . ?
C45 C46 H46B 109.5 . . ?
H46A C46 H46B 108.1 . . ?
C47 C48 C43 110.4(6) . . ?
C47 C48 H48A 109.6 . . ?
C43 C48 H48A 109.6 . . ?
C47 C48 H48B 109.6 . . ?
C43 C48 H48B 109.6 . . ?
H48A C48 H48B 108.1 . . ?
C19 C20 C21 110.2(6) . . ?
C19 C20 H20A 109.6 . . ?
C21 C20 H20A 109.6 . . ?
C19 C20 H20B 109.6 . . ?
C21 C20 H20B 109.6 . . ?
H20A C20 H20B 108.1 . . ?
C22 C21 C20 111.3(7) . . ?
C22 C21 H21A 109.4 . . ?
C20 C21 H21A 109.4 . . ?
C22 C21 H21B 109.4 . . ?
C20 C21 H21B 109.4 . . ?
H21A C21 H21B 108.0 . . ?
C21 C22 C23 111.0(7) . . ?
C21 C22 H22A 109.4 . . ?
C23 C22 H22A 109.4 . . ?
C21 C22 H22B 109.4 . . ?
C23 C22 H22B 109.4 . . ?
H22A C22 H22B 108.0 . . ?
C46 C47 C48 111.8(7) . . ?
C46 C47 H47A 109.3 . . ?
C48 C47 H47A 109.3 . . ?
C46 C47 H47B 109.3 . . ?
C48 C47 H47B 109.3 . . ?
H47A C47 H47B 107.9 . . ?
C3 C4 C5 112.7(7) . . ?
C3 C4 H4A 109.1 . . ?
C5 C4 H4A 109.1 . . ?
C3 C4 H4B 109.1 . . ?
C5 C4 H4B 109.1 . . ?
H4A C4 H4B 107.8 . . ?
Cl5 C50A Cl6A 104.1(7) . . ?
Cl5 C50A H50A 110.9 . . ?
Cl6A C50A H50A 110.9 . . ?
Cl5 C50A H50B 110.9 . . ?
Cl6A C50A H50B 110.9 . . ?
H50A C50A H50B 109.0 . . ?
Cl7 C51 Cl8 111.9(5) . . ?
Cl7 C51 H51A 109.2 . . ?
Cl8 C51 H51A 109.2 . . ?
Cl7 C51 H51B 109.2 . . ?
Cl8 C51 H51B 109.2 . . ?
H51A C51 H51B 107.9 . . ?
Cl4 C49 Cl3 109.7(6) . . ?
Cl4 C49 H49A 109.7 . . ?
Cl3 C49 H49A 109.7 . . ?
Cl4 C49 H49B 109.7 . . ?
Cl3 C49 H49B 109.7 . . ?
H49A C49 H49B 108.2 . . ?

loop_
_geom_bond_atom_site_label_1
_geom_bond_atom_site_label_2
_geom_bond_distance
_geom_bond_site_symmetry_2
_geom_bond_publ_flag
Pt1 P2 2.2173(17) . ?
Pt1 P1 2.2509(17) . ?
Pt1 Br1 2.4949(8) . ?
Pt1 Pt2 2.8379(4) . ?
Pt1 H 1.7021 . ?
Pt2 P3 2.2764(18) . ?
Pt2 P4 2.2915(18) . ?
Pt2 P2 2.3050(18) . ?
Pt2 H 1.6422 . ?
P3 C31 1.794(7) . ?
P3 C25 1.833(8) . ?
P3 H3 1.3200 . ?
P2 C19 1.829(7) . ?
P2 C13 1.838(7) . ?
P4 O1 1.599(5) . ?
P4 C43 1.806(6) . ?
P4 C37 1.812(7) . ?
P1 C7 1.815(6) . ?
P1 C1 1.843(6) . ?
P1 H1 1.3200 . ?
O1 H1A 0.9800 . ?
C7 C8 1.522(9) . ?
C7 C12 1.530(9) . ?
C7 H7 0.9800 . ?
C37 C42 1.506(9) . ?
C37 C38 1.550(9) . ?
C37 H37 0.9800 . ?
C40 C41 1.519(10) . ?
C40 C39 1.530(10) . ?
C40 H40A 0.9800 . ?
C40 H40B 0.9800 . ?
C42 C41 1.516(10) . ?
C42 H42A 0.9800 . ?
C42 H42B 0.9800 . ?
C19 C24 1.525(9) . ?
C19 C20 1.540(9) . ?
C19 H19 0.9800 . ?
C39 C38 1.513(10) . ?
C39 H39A 0.9800 . ?
C39 H39B 0.9800 . ?
C8 C9 1.556(9) . ?
C8 H8A 0.9800 . ?
C8 H8B 0.9800 . ?
C41 H41A 0.9800 . ?
C41 H41B 0.9800 . ?
C13 C18 1.500(9) . ?
C13 C14 1.539(9) . ?
C13 H13 0.9800 . ?
C30 C25 1.472(11) . ?
C30 C29 1.484(12) . ?
C30 H30A 0.9800 . ?
C30 H30B 0.9800 . ?
C26 C25 1.458(12) . ?
C26 C27 1.519(13) . ?
C26 H26A 0.9800 . ?
C26 H26B 0.9800 . ?
C38 H38A 0.9800 . ?
C38 H38B 0.9800 . ?
C5 C4 1.513(12) . ?
C5 C6 1.522(10) . ?
C5 H5A 0.9800 . ?
C5 H5B 0.9800 . ?
C11 C10 1.509(10) . ?
C11 C12 1.527(9) . ?
C11 H11A 0.9800 . ?
C11 H11B 0.9800 . ?
C9 C10 1.496(10) . ?
C9 H9A 0.9800 . ?
C9 H9B 0.9800 . ?
C12 H12A 0.9800 . ?
C12 H12B 0.9800 . ?
C1 C2 1.523(9) . ?
C1 C6 1.531(10) . ?
C1 H1B 0.9800 . ?
C43 C44 1.525(9) . ?
C43 C48 1.532(9) . ?
C43 H43 1.0000 . ?
C18 C17 1.497(10) . ?
C18 H18A 0.9800 . ?
C18 H18B 0.9800 . ?
C44 C45 1.532(10) . ?
C44 H44A 0.9800 . ?
C44 H44B 0.9800 . ?
C2 C3 1.517(10) . ?
C2 H2A 0.9800 . ?
C2 H2B 0.9800 . ?
C6 H6A 0.9800 . ?
C6 H6B 0.9800 . ?
C34 C35 1.485(12) . ?
C34 C33 1.544(10) . ?
C34 H34A 0.9800 . ?
C34 H34B 0.9800 . ?
C32 C33 1.500(10) . ?
C32 C31 1.533(10) . ?
C32 H32A 0.9800 . ?
C32 H32B 0.9800 . ?
C33 H33A 0.9800 . ?
C33 H33B 0.9800 . ?
C17 C16 1.526(11) . ?
C17 H17A 0.9800 . ?
C17 H17B 0.9800 . ?
C14 C15 1.524(10) . ?
C14 H14A 0.9800 . ?
C14 H14B 0.9800 . ?
C10 H10A 0.9800 . ?
C10 H10B 0.9800 . ?
C36 C35 1.497(11) . ?
C36 C31 1.516(9) . ?
C36 H36A 0.9800 . ?
C36 H36B 0.9800 . ?
C15 C16 1.516(11) . ?
C15 H15A 0.9800 . ?
C15 H15B 0.9800 . ?
C31 H31 0.9800 . ?
C24 C23 1.532(10) . ?
C24 H24A 0.9800 . ?
C24 H24B 0.9800 . ?
C3 C4 1.503(12) . ?
C3 H3A 0.9800 . ?
C3 H3B 0.9800 . ?
C16 H16A 0.9800 . ?
C16 H16B 0.9800 . ?
C45 C46 1.508(11) . ?
C45 H45A 0.9800 . ?
C45 H45B 0.9800 . ?
C23 C22 1.527(11) . ?
C23 H23A 0.9800 . ?
C23 H23B 0.9800 . ?
C25 H25 0.9800 . ?
C28 C29 1.466(14) . ?
C28 C27 1.482(16) . ?
C28 H28A 0.9800 . ?
C28 H28B 0.9800 . ?
C29 H29A 0.9800 . ?
C29 H29B 0.9800 . ?
C27 H27A 0.9800 . ?
C27 H27B 0.9800 . ?
C35 H35A 0.9800 . ?
C35 H35B 0.9800 . ?
C46 C47 1.502(11) . ?
C46 H46A 0.9800 . ?
C46 H46B 0.9800 . ?
C48 C47 1.509(10) . ?
C48 H48A 0.9800 . ?
C48 H48B 0.9800 . ?
C20 C21 1.545(10) . ?
C20 H20A 0.9800 . ?
C20 H20B 0.9800 . ?
C21 C22 1.496(12) . ?
C21 H21A 0.9800 . ?
C21 H21B 0.9800 . ?
C22 H22A 0.9800 . ?
C22 H22B 0.9800 . ?
C47 H47A 0.9800 . ?
C47 H47B 0.9800 . ?
C4 H4A 0.9800 . ?
C4 H4B 0.9800 . ?
Cl7 C51 1.724(10) . ?
Cl8 C51 1.763(12) . ?
Cl5 C50A 1.695(11) . ?
Cl6A C50A 1.810(13) . ?
C50A H50A 0.9800 . ?
C50A H50B 0.9800 . ?
C51 H51A 0.9800 . ?
C51 H51B 0.9800 . ?
Cl3 C49 1.790(10) . ?
Cl4 C49 1.722(10) . ?
C49 H49A 0.9800 . ?
C49 H49B 0.9800 . ?
